data_7151567
loop_
_publ_author_name
'Dang, Hai-Shan'
'Roberts, Brian P.'
'Tocher, Derek A.'

_publ_section_title
;
 Thiol-catalysed radical-chain redox rearrangement reactions of
 benzylidene acetals derived from terpenoid diols
;
_journal_issue 22
_journal_name_full 'Organic &amp;  Biomolecular Chemistry'
_journal_page_first 4073
_journal_paper_doi 10.1039/b309060b
_journal_volume 1
_journal_year 2003
_chemical_formula_sum 'C19 H28 O2'
_chemical_formula_weight 288.41
_space_group_IT_number 19
_symmetry_cell_setting orthorhombic
_symmetry_space_group_name_Hall 'P 2ac 2ab'
_symmetry_space_group_name_H-M 'P 21 21 21'
_atom_sites_solution_hydrogens geom
_atom_sites_solution_primary direct
_atom_sites_solution_secondary difmap
_audit_creation_method SHELXL-97
_cell_angle_alpha 90.00
_cell_angle_beta 90.00
_cell_angle_gamma 90.00
_cell_formula_units_Z 4
_cell_length_a 8.804(3)
_cell_length_b 10.274(3)
_cell_length_c 18.428(5)
_cell_measurement_temperature 150(2)
_cell_volume 1666.9(9)
_computing_cell_refinement 'Bruker SAINT'
_computing_data_collection 'Bruker SMART'
_computing_data_reduction 'Bruker SAINT'
_computing_structure_refinement 'SHELXL-97 (Sheldrick, 1997)'
_computing_structure_solution 'SHELXS-97 (Sheldrick, 1990)'
_diffrn_ambient_temperature 150(2)
_diffrn_measured_fraction_theta_full 1.000
_diffrn_measured_fraction_theta_max 0.974
_diffrn_measurement_device_type 'Bruker SMART APEX diffractometer'
_diffrn_measurement_method '\w rotation with narrow frames'
_diffrn_radiation_monochromator graphite
_diffrn_radiation_source 'fine-focus sealed tube'
_diffrn_radiation_type MoK\a
_diffrn_radiation_wavelength 0.71073
_diffrn_reflns_av_R_equivalents 0.0698
_diffrn_reflns_av_sigmaI/netI 0.0731
_diffrn_reflns_limit_h_max 11
_diffrn_reflns_limit_h_min -11
_diffrn_reflns_limit_k_max 13
_diffrn_reflns_limit_k_min -13
_diffrn_reflns_limit_l_max 23
_diffrn_reflns_limit_l_min -23
_diffrn_reflns_number 14443
_diffrn_reflns_theta_full 26.00
_diffrn_reflns_theta_max 28.26
_diffrn_reflns_theta_min 2.21
_diffrn_standards_number 0
_exptl_absorpt_coefficient_mu 0.072
_exptl_absorpt_correction_T_max 0.9986
_exptl_absorpt_correction_T_min 0.9648
_exptl_absorpt_correction_type multi-scan
_exptl_crystal_colour colourless
_exptl_crystal_density_diffrn 1.149
_exptl_crystal_density_method 'not measured'
_exptl_crystal_description needle
_exptl_crystal_F_000 632
_exptl_crystal_size_max 0.50
_exptl_crystal_size_mid 0.04
_exptl_crystal_size_min 0.02
_refine_diff_density_max 0.250
_refine_diff_density_min -0.199
_refine_diff_density_rms 0.041
_refine_ls_abs_structure_details 'Flack H D (1983), Acta Cryst. A39, 876-881'
_refine_ls_abs_structure_Flack 2.1(15)
_refine_ls_extinction_method none
_refine_ls_goodness_of_fit_ref 0.987
_refine_ls_hydrogen_treatment mixed
_refine_ls_matrix_type full
_refine_ls_number_parameters 194
_refine_ls_number_reflns 3899
_refine_ls_number_restraints 0
_refine_ls_restrained_S_all 0.987
_refine_ls_R_factor_all 0.0817
_refine_ls_R_factor_gt 0.0579
_refine_ls_shift/su_max 0.001
_refine_ls_shift/su_mean 0.000
_refine_ls_structure_factor_coef Fsqd
_refine_ls_weighting_details 'calc w=1/[\s^2^(Fo^2^)+(0.0660P)^2^+0.0000P] where P=(Fo^2^+2Fc^2^)/3'
_refine_ls_weighting_scheme calc
_refine_ls_wR_factor_gt 0.1220
_refine_ls_wR_factor_ref 0.1329
_reflns_number_gt 2927
_reflns_number_total 3899
_reflns_threshold_expression I>2\s(I)
_cod_data_source_file b309060b.txt
_cod_data_source_block str0165_Compound_56
_cod_original_cell_volume 1666.9(8)
_cod_original_sg_symbol_H-M P2(1)2(1)2(1)
_cod_database_code 7151567

loop_
_symmetry_equiv_pos_as_xyz
'x, y, z'
'-x+1/2, -y, z+1/2'
'-x, y+1/2, -z+1/2'
'x+1/2, -y+1/2, -z'

loop_
_atom_site_label
_atom_site_type_symbol
_atom_site_fract_x
_atom_site_fract_y
_atom_site_fract_z
_atom_site_U_iso_or_equiv
_atom_site_adp_type
_atom_site_occupancy
_atom_site_symmetry_multiplicity
_atom_site_calc_flag
_atom_site_refinement_flags
_atom_site_disorder_assembly
_atom_site_disorder_group
O1 O 0.15357(17) 0.16319(12) 1.03009(7) 0.0232(3) Uani 1 1 d . . .
O2 O 0.11113(18) 0.36569(12) 0.98012(7) 0.0255(4) Uani 1 1 d . . .
C1 C 0.1945(2) 0.29512(18) 1.03172(11) 0.0231(5) Uani 1 1 d . . .
H1 H 0.3054 0.3037 1.0210 0.028 Uiso 1 1 calc R . .
C2 C 0.1615(2) 0.35216(19) 1.10605(11) 0.0240(5) Uani 1 1 d . . .
C3 C 0.1508(3) 0.4863(2) 1.11330(12) 0.0298(5) Uani 1 1 d . . .
H3 H 0.1586 0.5405 1.0717 0.036 Uiso 1 1 calc R . .
C4 C 0.1287(3) 0.5414(2) 1.18130(12) 0.0359(6) Uani 1 1 d . . .
H4 H 0.1227 0.6333 1.1861 0.043 Uiso 1 1 calc R . .
C5 C 0.1156(3) 0.4637(2) 1.24170(12) 0.0392(6) Uani 1 1 d . . .
H5 H 0.0993 0.5014 1.2881 0.047 Uiso 1 1 calc R . .
C6 C 0.1262(3) 0.3299(2) 1.23427(12) 0.0384(6) Uani 1 1 d . . .
H6 H 0.1180 0.2758 1.2759 0.046 Uiso 1 1 calc R . .
C7 C 0.1488(3) 0.2744(2) 1.16671(11) 0.0306(5) Uani 1 1 d . . .
H7 H 0.1556 0.1825 1.1621 0.037 Uiso 1 1 calc R . .
C8 C 0.0462(3) 0.4146(2) 0.86171(12) 0.0386(6) Uani 1 1 d . . .
H8A H -0.0604 0.3900 0.8686 0.058 Uiso 1 1 calc R . .
H8B H 0.0732 0.4060 0.8103 0.058 Uiso 1 1 calc R . .
H8C H 0.0610 0.5050 0.8772 0.058 Uiso 1 1 calc R . .
C9 C 0.1463(3) 0.32625(18) 0.90653(10) 0.0247(5) Uani 1 1 d . . .
H9 H 0.2550 0.3473 0.8961 0.030 Uiso 1 1 calc R . .
C10 C 0.1223(2) 0.17812(18) 0.89768(10) 0.0211(4) Uani 1 1 d . . .
H10 H 0.0108 0.1600 0.8996 0.025 Uiso 1 1 calc R . .
C11 C 0.1986(2) 0.10725(19) 0.96155(10) 0.0218(4) Uani 1 1 d . . .
H11 H 0.3107 0.1203 0.9566 0.026 Uiso 1 1 calc R . .
C12 C 0.1700(2) -0.03978(19) 0.96391(11) 0.0258(5) Uani 1 1 d . . .
H12 H 0.2343 -0.0756 1.0040 0.031 Uiso 1 1 calc R . .
C13 C 0.0040(3) -0.0787(2) 0.98074(12) 0.0306(5) Uani 1 1 d . . .
H13 H -0.0639 -0.0137 0.9567 0.037 Uiso 1 1 calc R . .
C14 C -0.0400(3) -0.2141(2) 0.95222(14) 0.0440(7) Uani 1 1 d . . .
H14A H 0.0285 -0.2795 0.9728 0.066 Uiso 1 1 calc R . .
H14B H -0.0319 -0.2152 0.8992 0.066 Uiso 1 1 calc R . .
H14C H -0.1448 -0.2338 0.9665 0.066 Uiso 1 1 calc R . .
C15 C -0.0298(3) -0.0756(2) 1.06161(13) 0.0468(7) Uani 1 1 d . . .
H15A H -0.1370 -0.0965 1.0697 0.070 Uiso 1 1 calc R . .
H15B H -0.0080 0.0115 1.0807 0.070 Uiso 1 1 calc R . .
H15C H 0.0340 -0.1397 1.0865 0.070 Uiso 1 1 calc R . .
C16 C 0.2340(3) -0.0935(2) 0.89292(12) 0.0323(5) Uani 1 1 d . . .
H16A H 0.3454 -0.0805 0.8921 0.039 Uiso 1 1 calc R . .
H16B H 0.2140 -0.1882 0.8904 0.039 Uiso 1 1 calc R . .
C17 C 0.1638(3) -0.0274(2) 0.82687(11) 0.0322(5) Uani 1 1 d . . .
H17A H 0.0538 -0.0470 0.8256 0.039 Uiso 1 1 calc R . .
H17B H 0.2100 -0.0642 0.7824 0.039 Uiso 1 1 calc R . .
C18 C 0.1857(3) 0.1206(2) 0.82657(11) 0.0287(5) Uani 1 1 d . . .
H18 H 0.2974 0.1381 0.8255 0.034 Uiso 1 1 calc R . .
C19 C 0.1178(3) 0.1748(2) 0.75641(11) 0.0425(7) Uani 1 1 d . . .
H19A H 0.1532 0.1229 0.7151 0.064 Uiso 1 1 calc R . .
H19B H 0.1499 0.2654 0.7501 0.064 Uiso 1 1 calc R . .
H19C H 0.0067 0.1708 0.7590 0.064 Uiso 1 1 calc R . .

loop_
_atom_site_aniso_label
_atom_site_aniso_U_11
_atom_site_aniso_U_22
_atom_site_aniso_U_33
_atom_site_aniso_U_23
_atom_site_aniso_U_13
_atom_site_aniso_U_12
O1 0.0296(8) 0.0205(7) 0.0194(7) -0.0009(6) 0.0003(7) -0.0002(6)
O2 0.0330(9) 0.0243(7) 0.0191(7) 0.0006(6) -0.0043(7) 0.0021(6)
C1 0.0219(11) 0.0243(11) 0.0230(10) -0.0012(8) -0.0031(9) 0.0006(9)
C2 0.0172(10) 0.0308(11) 0.0241(11) -0.0053(9) -0.0002(10) 0.0006(9)
C3 0.0301(13) 0.0298(11) 0.0296(11) -0.0020(9) -0.0001(10) -0.0012(10)
C4 0.0358(15) 0.0363(13) 0.0355(13) -0.0134(10) -0.0030(12) 0.0000(11)
C5 0.0376(14) 0.0542(16) 0.0257(12) -0.0150(11) -0.0029(12) 0.0027(13)
C6 0.0403(15) 0.0505(16) 0.0242(12) -0.0007(10) -0.0026(11) -0.0007(13)
C7 0.0322(14) 0.0334(12) 0.0262(11) 0.0006(9) -0.0022(10) 0.0016(11)
C8 0.0587(17) 0.0284(11) 0.0286(13) 0.0042(10) -0.0080(11) 0.0036(12)
C9 0.0323(13) 0.0218(10) 0.0200(11) 0.0011(8) 0.0003(9) -0.0067(10)
C10 0.0192(10) 0.0256(10) 0.0184(10) 0.0002(8) 0.0000(9) -0.0042(9)
C11 0.0194(10) 0.0269(11) 0.0192(10) -0.0015(8) 0.0004(8) 0.0040(9)
C12 0.0303(12) 0.0236(10) 0.0235(11) 0.0006(8) -0.0016(10) 0.0081(9)
C13 0.0374(13) 0.0188(10) 0.0356(13) 0.0036(9) 0.0028(11) -0.0011(10)
C14 0.0597(18) 0.0261(12) 0.0462(15) 0.0025(11) 0.0050(13) -0.0128(13)
C15 0.0623(18) 0.0337(13) 0.0445(15) 0.0003(12) 0.0233(14) -0.0074(14)
C16 0.0371(13) 0.0281(11) 0.0318(12) -0.0041(10) 0.0053(11) 0.0084(11)
C17 0.0440(15) 0.0283(11) 0.0244(11) -0.0074(9) 0.0058(10) 0.0032(11)
C18 0.0320(13) 0.0323(12) 0.0219(11) -0.0027(9) 0.0056(10) -0.0069(10)
C19 0.073(2) 0.0360(13) 0.0185(11) -0.0008(9) 0.0003(13) -0.0066(14)

loop_
_atom_type_symbol
_atom_type_description
_atom_type_scat_dispersion_real
_atom_type_scat_dispersion_imag
_atom_type_scat_source
C C 0.0033 0.0016 'International Tables Vol C Tables 4.2.6.8 and 6.1.1.4'
H H 0.0000 0.0000 'International Tables Vol C Tables 4.2.6.8 and 6.1.1.4'
O O 0.0106 0.0060 'International Tables Vol C Tables 4.2.6.8 and 6.1.1.4'

loop_
_geom_angle_atom_site_label_1
_geom_angle_atom_site_label_2
_geom_angle_atom_site_label_3
_geom_angle
_geom_angle_site_symmetry_1
_geom_angle_site_symmetry_3
_geom_angle_publ_flag
C1 O1 C11 109.45(15) . . ?
C1 O2 C9 112.21(15) . . ?
O1 C1 O2 110.50(16) . . ?
O1 C1 C2 110.07(17) . . ?
O2 C1 C2 108.17(16) . . ?
C7 C2 C3 119.5(2) . . ?
C7 C2 C1 121.58(18) . . ?
C3 C2 C1 118.89(19) . . ?
C2 C3 C4 120.1(2) . . ?
C5 C4 C3 120.4(2) . . ?
C4 C5 C6 119.4(2) . . ?
C5 C6 C7 120.5(2) . . ?
C2 C7 C6 120.2(2) . . ?
O2 C9 C8 102.66(17) . . ?
O2 C9 C10 110.19(15) . . ?
C8 C9 C10 117.04(18) . . ?
C11 C10 C18 108.10(16) . . ?
C11 C10 C9 109.02(16) . . ?
C18 C10 C9 114.72(16) . . ?
O1 C11 C12 108.82(16) . . ?
O1 C11 C10 111.16(15) . . ?
C12 C11 C10 114.63(16) . . ?
C16 C12 C11 105.74(17) . . ?
C16 C12 C13 115.24(18) . . ?
C11 C12 C13 114.59(17) . . ?
C15 C13 C14 107.78(18) . . ?
C15 C13 C12 112.1(2) . . ?
C14 C13 C12 113.8(2) . . ?
C17 C16 C12 111.96(17) . . ?
C16 C17 C18 113.19(18) . . ?
C19 C18 C17 108.37(18) . . ?
C19 C18 C10 115.93(19) . . ?
C17 C18 C10 109.39(17) . . ?

loop_
_geom_bond_atom_site_label_1
_geom_bond_atom_site_label_2
_geom_bond_distance
_geom_bond_site_symmetry_2
_geom_bond_publ_flag
O1 C1 1.403(2) . ?
O1 C11 1.443(2) . ?
O2 C1 1.403(2) . ?
O2 C9 1.449(2) . ?
C1 C2 1.518(3) . ?
C2 C7 1.378(3) . ?
C2 C3 1.388(3) . ?
C3 C4 1.389(3) . ?
C4 C5 1.375(3) . ?
C5 C6 1.385(3) . ?
C6 C7 1.384(3) . ?
C8 C9 1.511(3) . ?
C9 C10 1.545(3) . ?
C10 C11 1.538(3) . ?
C10 C18 1.542(3) . ?
C11 C12 1.532(3) . ?
C12 C16 1.527(3) . ?
C12 C13 1.547(3) . ?
C13 C15 1.520(3) . ?
C13 C14 1.536(3) . ?
C16 C17 1.524(3) . ?
C17 C18 1.532(3) . ?
C18 C19 1.530(3) . ?

loop_
_geom_torsion_atom_site_label_1
_geom_torsion_atom_site_label_2
_geom_torsion_atom_site_label_3
_geom_torsion_atom_site_label_4
_geom_torsion
_geom_torsion_site_symmetry_1
_geom_torsion_site_symmetry_2
_geom_torsion_site_symmetry_3
_geom_torsion_site_symmetry_4
_geom_torsion_publ_flag
C11 O1 C1 O2 65.9(2) . . . . ?
C11 O1 C1 C2 -174.65(15) . . . . ?
C9 O2 C1 O1 -64.9(2) . . . . ?
C9 O2 C1 C2 174.55(16) . . . . ?
O1 C1 C2 C7 21.8(3) . . . . ?
O2 C1 C2 C7 142.6(2) . . . . ?
O1 C1 C2 C3 -161.17(19) . . . . ?
O2 C1 C2 C3 -40.3(3) . . . . ?
C7 C2 C3 C4 0.5(4) . . . . ?
C1 C2 C3 C4 -176.6(2) . . . . ?
C2 C3 C4 C5 -0.7(4) . . . . ?
C3 C4 C5 C6 0.7(4) . . . . ?
C4 C5 C6 C7 -0.5(4) . . . . ?
C3 C2 C7 C6 -0.3(4) . . . . ?
C1 C2 C7 C6 176.7(2) . . . . ?
C5 C6 C7 C2 0.3(4) . . . . ?
C1 O2 C9 C8 -179.48(17) . . . . ?
C1 O2 C9 C10 55.1(2) . . . . ?
O2 C9 C10 C11 -47.2(2) . . . . ?
C8 C9 C10 C11 -163.93(19) . . . . ?
O2 C9 C10 C18 -168.56(17) . . . . ?
C8 C9 C10 C18 74.7(3) . . . . ?
C1 O1 C11 C12 173.54(16) . . . . ?
C1 O1 C11 C10 -59.3(2) . . . . ?
C18 C10 C11 O1 175.47(15) . . . . ?
C9 C10 C11 O1 50.2(2) . . . . ?
C18 C10 C11 C12 -60.6(2) . . . . ?
C9 C10 C11 C12 174.08(17) . . . . ?
O1 C11 C12 C16 -174.77(16) . . . . ?
C10 C11 C12 C16 60.1(2) . . . . ?
O1 C11 C12 C13 57.2(2) . . . . ?
C10 C11 C12 C13 -68.0(2) . . . . ?
C16 C12 C13 C15 154.94(19) . . . . ?
C11 C12 C13 C15 -82.0(2) . . . . ?
C16 C12 C13 C14 32.3(3) . . . . ?
C11 C12 C13 C14 155.35(19) . . . . ?
C11 C12 C16 C17 -56.2(2) . . . . ?
C13 C12 C16 C17 71.5(2) . . . . ?
C12 C16 C17 C18 57.6(3) . . . . ?
C16 C17 C18 C19 177.32(19) . . . . ?
C16 C17 C18 C10 -55.4(3) . . . . ?
C11 C10 C18 C19 177.37(18) . . . . ?
C9 C10 C18 C19 -60.8(3) . . . . ?
C11 C10 C18 C17 54.5(2) . . . . ?
C9 C10 C18 C17 176.36(19) . . . . ?

loop_
_cod_related_entry_id
_cod_related_entry_database
_cod_related_entry_code
1 ChemSpider 9464207
